data_7002158
loop_
_publ_author_name
'Sarma, Rupam'
'Kalita, Dipjyoti'
'Baruah, Jubaraj B.'

_publ_section_title
;
 Solvent induced reactivity of 3,5-dimethylpyrazole towards zinc (II)
 carboxylates
;
_journal_issue 36
_journal_name_full 'Dalton Transactions'
_journal_page_first 7428
_journal_page_last 7436
_journal_paper_doi 10.1039/b905534g
_journal_year 2009
_chemical_formula_sum 'C31 H28 N2 O5 Zn'
_chemical_formula_weight 573.92
_chemical_name_systematic
;
?
;
_space_group_IT_number 14
_symmetry_cell_setting monoclinic
_symmetry_space_group_name_Hall '-P 2ybc'
_symmetry_space_group_name_H-M 'P 1 21/c 1'
_atom_sites_solution_hydrogens geom
_atom_sites_solution_primary direct
_atom_sites_solution_secondary difmap
_audit_creation_method SHELXL-97
_cell_angle_alpha 90.00
_cell_angle_beta 96.390(2)
_cell_angle_gamma 90.00
_cell_formula_units_Z 4
_cell_length_a 27.9057(13)
_cell_length_b 5.8951(3)
_cell_length_c 16.6768(8)
_cell_measurement_temperature 296(2)
_cell_volume 2726.4(2)
_computing_cell_refinement 'Bruker SMART'
_computing_data_collection 'Bruker SMART'
_computing_data_reduction 'Bruker SAINT'
_computing_molecular_graphics 'Bruker SHELXTL'
_computing_publication_material 'Bruker SHELXTL'
_computing_structure_refinement 'SHELXL-97 (Sheldrick, 1997)'
_computing_structure_solution 'SHELXS-97 (Sheldrick, 1990)'
_diffrn_ambient_temperature 296(2)
_diffrn_measured_fraction_theta_full 0.996
_diffrn_measured_fraction_theta_max 0.996
_diffrn_measurement_device_type 'CCD area detector'
_diffrn_measurement_method 'phi and omega scans'
_diffrn_radiation_monochromator graphite
_diffrn_radiation_source 'fine-focus sealed tube'
_diffrn_radiation_type MoK\a
_diffrn_radiation_wavelength 0.71073
_diffrn_reflns_av_R_equivalents 0.0311
_diffrn_reflns_av_sigmaI/netI 0.0376
_diffrn_reflns_limit_h_max 36
_diffrn_reflns_limit_h_min -37
_diffrn_reflns_limit_k_max 5
_diffrn_reflns_limit_k_min -7
_diffrn_reflns_limit_l_max 22
_diffrn_reflns_limit_l_min -21
_diffrn_reflns_number 21940
_diffrn_reflns_theta_full 28.32
_diffrn_reflns_theta_max 28.32
_diffrn_reflns_theta_min 0.73
_exptl_absorpt_coefficient_mu 0.944
_exptl_absorpt_correction_type none
_exptl_crystal_colour colourless
_exptl_crystal_density_diffrn 1.398
_exptl_crystal_density_method 'not measured'
_exptl_crystal_description Block
_exptl_crystal_F_000 1192
_exptl_crystal_size_max 0.31
_exptl_crystal_size_mid 0.21
_exptl_crystal_size_min 0.19
_refine_diff_density_max 0.501
_refine_diff_density_min -0.343
_refine_diff_density_rms 0.058
_refine_ls_extinction_method none
_refine_ls_goodness_of_fit_ref 1.054
_refine_ls_hydrogen_treatment constr
_refine_ls_matrix_type full
_refine_ls_number_parameters 354
_refine_ls_number_reflns 6765
_refine_ls_number_restraints 0
_refine_ls_restrained_S_all 1.054
_refine_ls_R_factor_all 0.0805
_refine_ls_R_factor_gt 0.0528
_refine_ls_shift/su_max 0.001
_refine_ls_shift/su_mean 0.000
_refine_ls_structure_factor_coef Fsqd
_refine_ls_weighting_details 'calc w=1/[\s^2^(Fo^2^)+(0.0657P)^2^+2.4462P] where P=(Fo^2^+2Fc^2^)/3'
_refine_ls_weighting_scheme calc
_refine_ls_wR_factor_gt 0.1459
_refine_ls_wR_factor_ref 0.1587
_reflns_number_gt 4533
_reflns_number_total 6765
_reflns_threshold_expression >2sigma(I)
_cod_data_source_file b905534g.txt
_cod_data_source_block znbiphdmp
_cod_depositor_comments
;
The following automatic conversions were performed:
'_symmetry_cell_setting' value 'Monoclinic' changed to 'monoclinic'
according to '/home/saulius/struct/CIF-dictionaries/cif_core.dic'
dictionary named 'cif_core.dic' version 2.4.1 from 2010-06-29.

Automatic conversion script
Id: cif_fix_enum 1527 2010-12-29 10:47:43Z saulius 
;
_cod_original_sg_symbol_H-M 'P2(1)/c '
_cod_database_code 7002158

loop_
_symmetry_equiv_pos_as_xyz
'x, y, z'
'-x, y+1/2, -z+1/2'
'-x, -y, -z'
'x, -y-1/2, z-1/2'

loop_
_atom_site_label
_atom_site_type_symbol
_atom_site_fract_x
_atom_site_fract_y
_atom_site_fract_z
_atom_site_U_iso_or_equiv
_atom_site_adp_type
_atom_site_occupancy
_atom_site_symmetry_multiplicity
_atom_site_calc_flag
_atom_site_refinement_flags
_atom_site_disorder_assembly
_atom_site_disorder_group
C1 C 0.33802(13) -0.0462(7) -0.0328(2) 0.0528(8) Uani 1 1 d . . .
C2 C 0.38607(12) -0.0633(6) 0.0158(2) 0.0492(8) Uani 1 1 d . . .
C3 C 0.40345(17) 0.1028(8) 0.0679(3) 0.0846(15) Uani 1 1 d . . .
H3 H 0.3848 0.2307 0.0744 0.102 Uiso 1 1 calc R . .
C4 C 0.44844(17) 0.0841(9) 0.1114(3) 0.0886(16) Uani 1 1 d . . .
H4 H 0.4590 0.2001 0.1468 0.106 Uiso 1 1 calc R . .
C5 C 0.47793(13) -0.0979(6) 0.1044(2) 0.0523(8) Uani 1 1 d . . .
C6 C 0.52656(13) -0.1184(7) 0.1502(2) 0.0556(9) Uani 1 1 d . . .
C7 C 0.54421(16) 0.0430(9) 0.2061(3) 0.0813(13) Uani 1 1 d . . .
H7 H 0.5253 0.1680 0.2156 0.098 Uiso 1 1 calc R . .
C8 C 0.58949(18) 0.0206(10) 0.2478(3) 0.0931(16) Uani 1 1 d . . .
H8 H 0.6006 0.1318 0.2849 0.112 Uiso 1 1 calc R . .
C9 C 0.61843(16) -0.1593(10) 0.2363(3) 0.0869(16) Uani 1 1 d . . .
H9 H 0.6489 -0.1721 0.2647 0.104 Uiso 1 1 calc R . .
C10 C 0.60120(18) -0.3212(9) 0.1815(3) 0.0884(15) Uani 1 1 d . . .
H10 H 0.6203 -0.4461 0.1727 0.106 Uiso 1 1 calc R . .
C11 C 0.55646(17) -0.3017(9) 0.1398(3) 0.0863(15) Uani 1 1 d . . .
H11 H 0.5457 -0.4147 0.1033 0.104 Uiso 1 1 calc R . .
C12 C 0.45873(18) -0.2662(9) 0.0529(4) 0.101(2) Uani 1 1 d . . .
H12 H 0.4770 -0.3960 0.0470 0.121 Uiso 1 1 calc R . .
C13 C 0.41418(17) -0.2507(9) 0.0103(3) 0.0908(17) Uani 1 1 d . . .
H13 H 0.4028 -0.3699 -0.0230 0.109 Uiso 1 1 calc R . .
C14 C 0.17307(12) -0.0213(7) -0.0044(2) 0.0512(8) Uani 1 1 d . . .
C15 C 0.12671(11) 0.0063(6) 0.03156(18) 0.0442(7) Uani 1 1 d . . .
C16 C 0.10062(14) 0.2054(6) 0.0232(2) 0.0599(10) Uani 1 1 d . . .
H16 H 0.1123 0.3261 -0.0048 0.072 Uiso 1 1 calc R . .
C17 C 0.05768(15) 0.2285(7) 0.0557(3) 0.0636(10) Uani 1 1 d . . .
H17 H 0.0412 0.3654 0.0492 0.076 Uiso 1 1 calc R . .
C18 C 0.03829(11) 0.0559(5) 0.09741(18) 0.0418(7) Uani 1 1 d . . .
C19 C -0.00877(12) 0.0783(6) 0.13142(18) 0.0451(7) Uani 1 1 d . . .
C20 C -0.03900(14) 0.2645(7) 0.1141(2) 0.0586(9) Uani 1 1 d . . .
H20 H -0.0296 0.3786 0.0807 0.070 Uiso 1 1 calc R . .
C21 C -0.08267(15) 0.2832(8) 0.1457(3) 0.0707(11) Uani 1 1 d . . .
H21 H -0.1019 0.4101 0.1337 0.085 Uiso 1 1 calc R . .
C22 C -0.09780(15) 0.1173(8) 0.1944(2) 0.0668(11) Uani 1 1 d . . .
H22 H -0.1276 0.1282 0.2142 0.080 Uiso 1 1 calc R . .
C23 C -0.06848(16) -0.0647(9) 0.2133(3) 0.0757(12) Uani 1 1 d . . .
H23 H -0.0782 -0.1767 0.2473 0.091 Uiso 1 1 calc R . .
C24 C -0.02429(15) -0.0859(7) 0.1828(3) 0.0661(10) Uani 1 1 d . . .
H24 H -0.0049 -0.2111 0.1968 0.079 Uiso 1 1 calc R . .
C25 C 0.06513(13) -0.1437(6) 0.1068(2) 0.0563(9) Uani 1 1 d . . .
H25 H 0.0537 -0.2632 0.1357 0.068 Uiso 1 1 calc R . .
C26 C 0.10833(14) -0.1687(6) 0.0742(2) 0.0579(9) Uani 1 1 d . . .
H26 H 0.1252 -0.3047 0.0811 0.069 Uiso 1 1 calc R . .
C27 C 0.18288(17) 0.3780(9) -0.2519(3) 0.0817(13) Uani 1 1 d . . .
H27A H 0.1797 0.4016 -0.1958 0.123 Uiso 1 1 calc R . .
H27B H 0.1519 0.3427 -0.2801 0.123 Uiso 1 1 calc R . .
H27C H 0.1952 0.5133 -0.2742 0.123 Uiso 1 1 calc R . .
C28 C 0.21687(14) 0.1853(7) -0.2607(2) 0.0583(9) Uani 1 1 d . . .
C29 C 0.22578(14) 0.0649(8) -0.3286(2) 0.0650(10) Uani 1 1 d . . .
H29 H 0.2114 0.0881 -0.3810 0.078 Uiso 1 1 calc R . .
C30 C 0.25980(14) -0.0945(8) -0.3041(2) 0.0611(10) Uani 1 1 d . . .
C31 C 0.28477(19) -0.2708(10) -0.3486(3) 0.0928(16) Uani 1 1 d . . .
H31A H 0.3080 -0.1992 -0.3786 0.139 Uiso 1 1 calc R . .
H31B H 0.2615 -0.3501 -0.3850 0.139 Uiso 1 1 calc R . .
H31C H 0.3008 -0.3762 -0.3108 0.139 Uiso 1 1 calc R . .
N1 N 0.24374(10) 0.1031(5) -0.19582(17) 0.0514(7) Uani 1 1 d . . .
N2 N 0.26992(10) -0.0678(5) -0.22383(17) 0.0536(7) Uani 1 1 d . . .
H2 H 0.2904 -0.1488 -0.1940 0.064 Uiso 1 1 calc R . .
O1 O 0.31204(10) 0.1236(5) -0.01929(17) 0.0656(7) Uani 1 1 d . . .
O2 O 0.32573(9) -0.1982(5) -0.08360(17) 0.0627(7) Uani 1 1 d . . .
O3 O 0.19087(10) 0.1594(5) -0.03067(18) 0.0660(7) Uani 1 1 d . . .
O4 O 0.19206(11) -0.2104(5) -0.0059(2) 0.0786(9) Uani 1 1 d . . .
O5 O 0.25050(9) 0.5250(5) -0.07528(17) 0.0676(7) Uani 1 1 d . . .
H5B H 0.2519 0.5866 -0.1161 0.101 Uiso 1 1 d R . .
H5A H 0.2594 0.5681 -0.0324 0.101 Uiso 1 1 d R . .
Zn1 Zn 0.249529(14) 0.18941(7) -0.07886(2) 0.04738(14) Uani 1 1 d . . .

loop_
_atom_site_aniso_label
_atom_site_aniso_U_11
_atom_site_aniso_U_22
_atom_site_aniso_U_33
_atom_site_aniso_U_23
_atom_site_aniso_U_13
_atom_site_aniso_U_12
C1 0.052(2) 0.055(2) 0.052(2) 0.0070(17) 0.0099(16) -0.0017(17)
C2 0.0496(19) 0.0493(19) 0.0494(18) 0.0009(16) 0.0078(15) -0.0006(15)
C3 0.071(3) 0.074(3) 0.103(4) -0.030(3) -0.020(3) 0.025(2)
C4 0.069(3) 0.074(3) 0.115(4) -0.041(3) -0.023(3) 0.015(2)
C5 0.0496(19) 0.056(2) 0.0520(19) -0.0020(17) 0.0072(15) -0.0003(16)
C6 0.050(2) 0.063(2) 0.055(2) 0.0066(18) 0.0094(16) -0.0019(17)
C7 0.067(3) 0.075(3) 0.098(3) -0.014(3) -0.009(2) 0.000(2)
C8 0.070(3) 0.090(4) 0.113(4) -0.010(3) -0.018(3) -0.012(3)
C9 0.048(2) 0.110(4) 0.100(4) 0.017(3) -0.007(2) -0.015(3)
C10 0.063(3) 0.095(4) 0.105(4) 0.002(3) -0.003(3) 0.018(3)
C11 0.065(3) 0.088(4) 0.103(4) -0.019(3) -0.003(3) 0.015(2)
C12 0.078(3) 0.084(3) 0.132(5) -0.053(3) -0.033(3) 0.038(3)
C13 0.072(3) 0.078(3) 0.114(4) -0.047(3) -0.026(3) 0.022(2)
C14 0.0471(19) 0.064(2) 0.0425(18) -0.0060(16) 0.0051(14) 0.0008(17)
C15 0.0450(17) 0.0475(18) 0.0402(16) -0.0039(14) 0.0047(13) -0.0012(14)
C16 0.067(2) 0.0437(19) 0.073(3) 0.0139(18) 0.027(2) 0.0023(17)
C17 0.069(2) 0.0440(19) 0.082(3) 0.0179(19) 0.026(2) 0.0144(18)
C18 0.0459(17) 0.0408(17) 0.0382(16) -0.0035(13) 0.0024(13) -0.0032(14)
C19 0.0485(18) 0.0473(18) 0.0395(16) -0.0029(14) 0.0055(14) -0.0031(15)
C20 0.057(2) 0.059(2) 0.061(2) 0.0070(18) 0.0114(18) 0.0050(18)
C21 0.061(2) 0.077(3) 0.076(3) 0.002(2) 0.013(2) 0.014(2)
C22 0.051(2) 0.090(3) 0.061(2) -0.008(2) 0.0148(18) -0.004(2)
C23 0.068(3) 0.081(3) 0.084(3) 0.013(2) 0.031(2) -0.005(2)
C24 0.064(2) 0.064(2) 0.074(3) 0.010(2) 0.020(2) 0.004(2)
C25 0.057(2) 0.0442(19) 0.070(2) 0.0125(17) 0.0181(18) 0.0021(16)
C26 0.060(2) 0.0432(19) 0.073(2) 0.0078(17) 0.0194(19) 0.0104(16)
C27 0.069(3) 0.083(3) 0.091(3) 0.004(3) 0.001(2) 0.015(2)
C28 0.050(2) 0.064(2) 0.060(2) 0.0057(19) 0.0049(17) -0.0009(18)
C29 0.061(2) 0.084(3) 0.049(2) -0.002(2) -0.0016(17) -0.005(2)
C30 0.061(2) 0.073(3) 0.050(2) -0.0143(19) 0.0096(17) -0.007(2)
C31 0.082(3) 0.119(4) 0.075(3) -0.040(3) 0.001(3) 0.025(3)
N1 0.0504(16) 0.0537(17) 0.0509(16) -0.0020(14) 0.0085(13) -0.0004(13)
N2 0.0522(17) 0.0557(18) 0.0526(17) -0.0069(14) 0.0044(13) 0.0054(14)
O1 0.0547(15) 0.0730(18) 0.0677(17) -0.0039(14) 0.0003(13) 0.0138(13)
O2 0.0543(15) 0.0596(17) 0.0718(17) 0.0007(14) -0.0034(13) -0.0047(12)
O3 0.0571(16) 0.0660(18) 0.0793(19) -0.0025(14) 0.0272(14) -0.0054(13)
O4 0.0648(18) 0.0678(19) 0.107(2) 0.0030(17) 0.0275(17) 0.0231(15)
O5 0.0668(17) 0.0549(15) 0.0847(19) -0.0086(14) 0.0238(14) 0.0006(13)
Zn1 0.0463(2) 0.0471(2) 0.0499(2) -0.00308(18) 0.01066(16) 0.00171(17)

loop_
_atom_type_symbol
_atom_type_description
_atom_type_scat_dispersion_real
_atom_type_scat_dispersion_imag
_atom_type_scat_source
C C 0.0033 0.0016 'International Tables Vol C Tables 4.2.6.8 and 6.1.1.4'
H H 0.0000 0.0000 'International Tables Vol C Tables 4.2.6.8 and 6.1.1.4'
N N 0.0061 0.0033 'International Tables Vol C Tables 4.2.6.8 and 6.1.1.4'
O O 0.0106 0.0060 'International Tables Vol C Tables 4.2.6.8 and 6.1.1.4'
Zn Zn 0.2839 1.4301 'International Tables Vol C Tables 4.2.6.8 and 6.1.1.4'

loop_
_geom_angle_atom_site_label_1
_geom_angle_atom_site_label_2
_geom_angle_atom_site_label_3
_geom_angle
_geom_angle_site_symmetry_1
_geom_angle_site_symmetry_3
_geom_angle_publ_flag
O2 C1 O1 124.3(3) . . ?
O2 C1 C2 118.7(3) . . ?
O1 C1 C2 116.9(3) . . ?
C3 C2 C13 117.3(4) . . ?
C3 C2 C1 122.2(3) . . ?
C13 C2 C1 120.5(4) . . ?
C2 C3 C4 121.0(4) . . ?
C2 C3 H3 119.5 . . ?
C4 C3 H3 119.5 . . ?
C5 C4 C3 122.6(4) . . ?
C5 C4 H4 118.7 . . ?
C3 C4 H4 118.7 . . ?
C4 C5 C12 115.0(4) . . ?
C4 C5 C6 123.0(4) . . ?
C12 C5 C6 122.0(4) . . ?
C7 C6 C11 116.5(4) . . ?
C7 C6 C5 121.8(4) . . ?
C11 C6 C5 121.7(4) . . ?
C8 C7 C6 120.8(5) . . ?
C8 C7 H7 119.6 . . ?
C6 C7 H7 119.6 . . ?
C9 C8 C7 121.9(5) . . ?
C9 C8 H8 119.0 . . ?
C7 C8 H8 119.0 . . ?
C8 C9 C10 117.9(5) . . ?
C8 C9 H9 121.1 . . ?
C10 C9 H9 121.1 . . ?
C11 C10 C9 120.9(5) . . ?
C11 C10 H10 119.5 . . ?
C9 C10 H10 119.5 . . ?
C10 C11 C6 122.0(5) . . ?
C10 C11 H11 119.0 . . ?
C6 C11 H11 119.0 . . ?
C13 C12 C5 122.9(4) . . ?
C13 C12 H12 118.5 . . ?
C5 C12 H12 118.5 . . ?
C2 C13 C12 121.2(4) . . ?
C2 C13 H13 119.4 . . ?
C12 C13 H13 119.4 . . ?
O4 C14 O3 124.3(3) . . ?
O4 C14 C15 119.9(3) . . ?
O3 C14 C15 115.8(3) . . ?
C16 C15 C26 117.7(3) . . ?
C16 C15 C14 121.5(3) . . ?
C26 C15 C14 120.8(3) . . ?
C17 C16 C15 121.2(3) . . ?
C17 C16 H16 119.4 . . ?
C15 C16 H16 119.4 . . ?
C16 C17 C18 122.3(3) . . ?
C16 C17 H17 118.8 . . ?
C18 C17 H17 118.8 . . ?
C17 C18 C25 116.3(3) . . ?
C17 C18 C19 122.6(3) . . ?
C25 C18 C19 121.1(3) . . ?
C24 C19 C20 116.8(3) . . ?
C24 C19 C18 121.3(3) . . ?
C20 C19 C18 121.9(3) . . ?
C21 C20 C19 121.4(4) . . ?
C21 C20 H20 119.3 . . ?
C19 C20 H20 119.3 . . ?
C22 C21 C20 120.8(4) . . ?
C22 C21 H21 119.6 . . ?
C20 C21 H21 119.6 . . ?
C23 C22 C21 118.9(4) . . ?
C23 C22 H22 120.6 . . ?
C21 C22 H22 120.6 . . ?
C22 C23 C24 121.3(4) . . ?
C22 C23 H23 119.4 . . ?
C24 C23 H23 119.4 . . ?
C23 C24 C19 120.8(4) . . ?
C23 C24 H24 119.6 . . ?
C19 C24 H24 119.6 . . ?
C26 C25 C18 121.8(3) . . ?
C26 C25 H25 119.1 . . ?
C18 C25 H25 119.1 . . ?
C25 C26 C15 120.7(3) . . ?
C25 C26 H26 119.6 . . ?
C15 C26 H26 119.6 . . ?
C28 C27 H27A 109.5 . . ?
C28 C27 H27B 109.5 . . ?
H27A C27 H27B 109.5 . . ?
C28 C27 H27C 109.5 . . ?
H27A C27 H27C 109.5 . . ?
H27B C27 H27C 109.5 . . ?
N1 C28 C29 109.9(4) . . ?
N1 C28 C27 120.0(4) . . ?
C29 C28 C27 130.1(4) . . ?
C30 C29 C28 106.9(3) . . ?
C30 C29 H29 126.6 . . ?
C28 C29 H29 126.6 . . ?
N2 C30 C29 106.2(3) . . ?
N2 C30 C31 121.2(4) . . ?
C29 C30 C31 132.6(4) . . ?
C30 C31 H31A 109.5 . . ?
C30 C31 H31B 109.5 . . ?
H31A C31 H31B 109.5 . . ?
C30 C31 H31C 109.5 . . ?
H31A C31 H31C 109.5 . . ?
H31B C31 H31C 109.5 . . ?
C28 N1 N2 105.4(3) . . ?
C28 N1 Zn1 132.3(3) . . ?
N2 N1 Zn1 122.3(2) . . ?
C30 N2 N1 111.6(3) . . ?
C30 N2 H2 124.2 . . ?
N1 N2 H2 124.2 . . ?
C1 O1 Zn1 124.2(3) . . ?
C14 O3 Zn1 127.4(2) . . ?
Zn1 O5 H5B 116.3 . . ?
Zn1 O5 H5A 111.0 . . ?
H5B O5 H5A 128.0 . . ?
O3 Zn1 O1 121.85(13) . . ?
O3 Zn1 O5 95.13(11) . . ?
O1 Zn1 O5 100.09(12) . . ?
O3 Zn1 N1 113.94(12) . . ?
O1 Zn1 N1 114.60(12) . . ?
O5 Zn1 N1 106.40(12) . . ?

loop_
_geom_bond_atom_site_label_1
_geom_bond_atom_site_label_2
_geom_bond_distance
_geom_bond_site_symmetry_2
_geom_bond_publ_flag
C1 O2 1.254(4) . ?
C1 O1 1.270(4) . ?
C1 C2 1.491(5) . ?
C2 C3 1.363(6) . ?
C2 C13 1.364(6) . ?
C3 C4 1.382(6) . ?
C3 H3 0.9300 . ?
C4 C5 1.365(6) . ?
C4 H4 0.9300 . ?
C5 C12 1.380(6) . ?
C5 C6 1.487(5) . ?
C6 C7 1.384(6) . ?
C6 C11 1.388(6) . ?
C7 C8 1.379(6) . ?
C7 H7 0.9300 . ?
C8 C9 1.359(7) . ?
C8 H8 0.9300 . ?
C9 C10 1.370(7) . ?
C9 H9 0.9300 . ?
C10 C11 1.365(7) . ?
C10 H10 0.9300 . ?
C11 H11 0.9300 . ?
C12 C13 1.364(6) . ?
C12 H12 0.9300 . ?
C13 H13 0.9300 . ?
C14 O4 1.236(4) . ?
C14 O3 1.273(4) . ?
C14 C15 1.494(5) . ?
C15 C16 1.380(5) . ?
C15 C26 1.384(5) . ?
C16 C17 1.375(5) . ?
C16 H16 0.9300 . ?
C17 C18 1.377(5) . ?
C17 H17 0.9300 . ?
C18 C25 1.394(5) . ?
C18 C19 1.493(4) . ?
C19 C24 1.393(5) . ?
C19 C20 1.395(5) . ?
C20 C21 1.385(5) . ?
C20 H20 0.9300 . ?
C21 C22 1.367(6) . ?
C21 H21 0.9300 . ?
C22 C23 1.365(6) . ?
C22 H22 0.9300 . ?
C23 C24 1.391(6) . ?
C23 H23 0.9300 . ?
C24 H24 0.9300 . ?
C25 C26 1.384(5) . ?
C25 H25 0.9300 . ?
C26 H26 0.9300 . ?
C27 C28 1.498(6) . ?
C27 H27A 0.9600 . ?
C27 H27B 0.9600 . ?
C27 H27C 0.9600 . ?
C28 N1 1.337(5) . ?
C28 C29 1.382(6) . ?
C29 C30 1.366(6) . ?
C29 H29 0.9300 . ?
C30 N2 1.346(5) . ?
C30 C31 1.494(6) . ?
C31 H31A 0.9600 . ?
C31 H31B 0.9600 . ?
C31 H31C 0.9600 . ?
N1 N2 1.357(4) . ?
N1 Zn1 2.005(3) . ?
N2 H2 0.8600 . ?
O1 Zn1 1.948(3) . ?
O3 Zn1 1.910(3) . ?
O5 Zn1 1.979(3) . ?
O5 H5B 0.7763 . ?
O5 H5A 0.7732 . ?
